data_7052911
loop_
_publ_author_name
'Baranowska, Katarzyna'
'Piwowarska, Natalia'
'Herman, Aleksander'
'Do\/l\;ega, Anna'

_publ_section_title
;
 Imidazolium silanethiolates relevant to the active site of cysteine
 proteases. A cooperative effect in a chain of NH+&#x22EF;S&#x2212;
 hydrogen bonds
;
_journal_issue 8
_journal_name_full 'New Journal of Chemistry'
_journal_page_first 1574
_journal_paper_doi 10.1039/c2nj40114b
_journal_volume 36
_journal_year 2012
_chemical_compound_source 'synthesis as described'
_chemical_formula_moiety 'C12 H27 O3 S Si, C5 H9 N2'
_chemical_formula_sum 'C17 H36 N2 O3 S Si'
_chemical_formula_weight 376.63
_chemical_name_systematic
;
?
;
_space_group_IT_number 15
_symmetry_cell_setting monoclinic
_symmetry_Int_Tables_number 15
_symmetry_space_group_name_Hall '-C 2yc'
_symmetry_space_group_name_H-M 'C 1 2/c 1'
_atom_sites_solution_hydrogens geom
_atom_sites_solution_primary direct
_atom_sites_solution_secondary difmap
_audit_conform_dict_location ftp://ftp.iucr.org/pub/cif_core.dic
_audit_conform_dict_name cif_core.dic
_audit_conform_dict_version 2.3
_audit_creation_date 2008-06-25T10:58:42-00:00
_audit_creation_method 'WinGX routine CIF_UPDATE'
_cell_angle_alpha 90
_cell_angle_beta 101.433(4)
_cell_angle_gamma 90
_cell_formula_units_Z 8
_cell_length_a 16.0982(7)
_cell_length_b 8.9954(6)
_cell_length_c 30.8940(18)
_cell_measurement_reflns_used 8411
_cell_measurement_temperature 120(2)
_cell_measurement_theta_max 32.3556
_cell_measurement_theta_min 2.0121
_cell_measurement_wavelength 0.71073
_cell_volume 4385.0(4)
_computing_cell_refinement
;
CrysAlis RED (Oxford Diffraction, 2006)

;
_computing_data_collection
;
CrysAlis CCD (Oxford Diffraction, 2006)

;
_computing_data_reduction
;
CrysAlis RED (Oxford Diffraction, 2006)

;
_computing_molecular_graphics 'Ortep-3 for Windows (Farrugia, 1997)'
_computing_publication_material 'WinGX publication routines (Farrugia, 1999)'
_computing_structure_refinement 'SHELXL-97 (Sheldrick, 2008)'
_computing_structure_solution 'SHELXS-97 (Sheldrick, 2008)'
_diffrn_ambient_temperature 120(2)
_diffrn_detector_area_resol_mean 8.1883
_diffrn_measured_fraction_theta_full 0.999
_diffrn_measured_fraction_theta_max 0.999
_diffrn_measurement_device 'KM4CCD, Oxford Diffraction'
_diffrn_measurement_device_type '4-axis \k geometry diffractometer'
_diffrn_measurement_method '\w scans, 0.6 deg width'
_diffrn_orient_matrix_UB_11 -0.0416982350
_diffrn_orient_matrix_UB_12 0.0206127799
_diffrn_orient_matrix_UB_13 -0.0104802678
_diffrn_orient_matrix_UB_21 -0.0163809497
_diffrn_orient_matrix_UB_22 -0.0368514721
_diffrn_orient_matrix_UB_23 0.0168296769
_diffrn_orient_matrix_UB_31 0.0038827698
_diffrn_orient_matrix_UB_32 0.0665226932
_diffrn_orient_matrix_UB_33 0.0125604155
_diffrn_radiation_monochromator graphite
_diffrn_radiation_probe x-ray
_diffrn_radiation_type MoK\a
_diffrn_radiation_wavelength 0.71073
_diffrn_reflns_av_R_equivalents 0.0464
_diffrn_reflns_av_unetI/netI 0.0457
_diffrn_reflns_limit_h_max 19
_diffrn_reflns_limit_h_min -19
_diffrn_reflns_limit_k_max 10
_diffrn_reflns_limit_k_min -8
_diffrn_reflns_limit_l_max 35
_diffrn_reflns_limit_l_min -37
_diffrn_reflns_number 14329
_diffrn_reflns_theta_full 25.5
_diffrn_reflns_theta_max 25.5
_diffrn_reflns_theta_min 2.58
_exptl_absorpt_coefficient_mu 0.218
_exptl_absorpt_correction_type none
_exptl_crystal_colour colourless
_exptl_crystal_density_diffrn 1.141
_exptl_crystal_density_method 'not measured'
_exptl_crystal_description prism
_exptl_crystal_F_000 1648
_exptl_crystal_size_max 0.274
_exptl_crystal_size_mid 0.245
_exptl_crystal_size_min 0.127
_refine_diff_density_max 0.455
_refine_diff_density_min -0.361
_refine_diff_density_rms 0.123
_refine_ls_extinction_method none
_refine_ls_goodness_of_fit_ref 1.332
_refine_ls_hydrogen_treatment constr
_refine_ls_matrix_type full
_refine_ls_number_parameters 217
_refine_ls_number_reflns 4064
_refine_ls_number_restraints 0
_refine_ls_restrained_S_all 1.332
_refine_ls_R_factor_all 0.089
_refine_ls_R_factor_gt 0.0644
_refine_ls_shift/su_max 0
_refine_ls_shift/su_mean 0
_refine_ls_structure_factor_coef Fsqd
_refine_ls_weighting_details 'calc w=1/[\s^2^(Fo^2^)+(0.0622P)^2^+10.5147P] where P=(Fo^2^+2Fc^2^)/3'
_refine_ls_weighting_scheme calc
_refine_ls_wR_factor_gt 0.1578
_refine_ls_wR_factor_ref 0.1742
_reflns_number_gt 3139
_reflns_number_total 4064
_reflns_threshold_expression >2sigma(I)
_cod_data_source_file c2nj40114b.txt
_cod_data_source_block kb4_compound_2
_cod_database_code 7052911

loop_
_symmetry_equiv_pos_as_xyz
'x, y, z'
'-x, y, -z+1/2'
'x+1/2, y+1/2, z'
'-x+1/2, y+1/2, -z+1/2'
'-x, -y, -z'
'x, -y, z-1/2'
'-x+1/2, -y+1/2, -z'
'x+1/2, -y+1/2, z-1/2'

loop_
_atom_site_label
_atom_site_type_symbol
_atom_site_fract_x
_atom_site_fract_y
_atom_site_fract_z
_atom_site_U_iso_or_equiv
_atom_site_adp_type
_atom_site_occupancy
_atom_site_symmetry_multiplicity
_atom_site_calc_flag
_atom_site_refinement_flags
C1 C 0.1800(2) 0.7210(4) 0.07066(12) 0.0238(8) Uani 1 1 d .
C2 C 0.2629(3) 0.7997(6) 0.08675(16) 0.0462(12) Uani 1 1 d .
H2A H 0.2973 0.7424 0.1108 0.069 Uiso 1 1 calc R
H2B H 0.2521 0.8989 0.0975 0.069 Uiso 1 1 calc R
H2C H 0.2935 0.8088 0.0624 0.069 Uiso 1 1 calc R
C3 C 0.1943(3) 0.5654(5) 0.05464(14) 0.0340(10) Uani 1 1 d .
H3A H 0.2298 0.5093 0.0786 0.051 Uiso 1 1 calc R
H3B H 0.2228 0.5715 0.0294 0.051 Uiso 1 1 calc R
H3C H 0.1397 0.515 0.0456 0.051 Uiso 1 1 calc R
C4 C 0.1253(3) 0.8060(5) 0.03334(14) 0.0415(11) Uani 1 1 d .
H4A H 0.0718 0.7528 0.0235 0.062 Uiso 1 1 calc R
H4B H 0.1551 0.8148 0.0087 0.062 Uiso 1 1 calc R
H4C H 0.1137 0.9054 0.0437 0.062 Uiso 1 1 calc R
C5 C -0.0869(2) 0.7130(4) 0.07299(12) 0.0224(8) Uani 1 1 d .
C6 C -0.0530(3) 0.5552(4) 0.07096(15) 0.0311(10) Uani 1 1 d .
H6A H -0.0267 0.5223 0.1008 0.047 Uiso 1 1 calc R
H6B H -0.0107 0.5537 0.0521 0.047 Uiso 1 1 calc R
H6C H -0.0998 0.4882 0.0587 0.047 Uiso 1 1 calc R
C7 C -0.1281(3) 0.7656(5) 0.02711(14) 0.0353(10) Uani 1 1 d .
H7A H -0.0866 0.7615 0.0078 0.053 Uiso 1 1 calc R
H7B H -0.1479 0.8681 0.0287 0.053 Uiso 1 1 calc R
H7C H -0.1763 0.7012 0.0152 0.053 Uiso 1 1 calc R
C8 C -0.1501(2) 0.7182(5) 0.10366(14) 0.0302(9) Uani 1 1 d .
H8A H -0.1226 0.6835 0.1331 0.045 Uiso 1 1 calc R
H8B H -0.1985 0.6539 0.092 0.045 Uiso 1 1 calc R
H8C H -0.1699 0.8205 0.1057 0.045 Uiso 1 1 calc R
C9 C 0.0639(2) 1.1142(4) 0.12908(13) 0.0248(9) Uani 1 1 d .
C10 C 0.1299(3) 1.2241(4) 0.15192(16) 0.0359(10) Uani 1 1 d .
H10A H 0.1482 1.1957 0.183 0.054 Uiso 1 1 calc R
H10B H 0.1052 1.324 0.1502 0.054 Uiso 1 1 calc R
H10C H 0.1787 1.2234 0.1374 0.054 Uiso 1 1 calc R
C11 C -0.0102(3) 1.1085(5) 0.15292(16) 0.0354(10) Uani 1 1 d .
H11A H 0.0106 1.0816 0.1839 0.053 Uiso 1 1 calc R
H11B H -0.0512 1.034 0.1389 0.053 Uiso 1 1 calc R
H11C H -0.0376 1.2061 0.1513 0.053 Uiso 1 1 calc R
C12 C 0.0347(3) 1.1562(5) 0.08106(15) 0.0432(12) Uani 1 1 d .
H12A H 0.0836 1.1592 0.0666 0.065 Uiso 1 1 calc R
H12B H 0.0077 1.2543 0.0791 0.065 Uiso 1 1 calc R
H12C H -0.0061 1.0823 0.0664 0.065 Uiso 1 1 calc R
C13 C 0.2813(2) 0.5022(5) 0.18539(13) 0.0289(9) Uani 1 1 d .
H13 H 0.2777 0.5291 0.1553 0.035 Uiso 1 1 calc R
C14 C 0.3447(2) 0.4279(4) 0.21096(13) 0.0261(9) Uani 1 1 d .
H14 H 0.3948 0.3922 0.2025 0.031 Uiso 1 1 calc R
C15 C 0.2490(2) 0.4773(4) 0.25117(13) 0.0230(8) Uani 1 1 d .
C16 C 0.2022(3) 0.4841(5) 0.28812(14) 0.0344(10) Uani 1 1 d .
H16A H 0.1904 0.5894 0.2941 0.041 Uiso 1 1 calc R
H16B H 0.2385 0.4429 0.3151 0.041 Uiso 1 1 calc R
C17 C 0.1197(3) 0.3996(6) 0.27865(17) 0.0473(13) Uani 1 1 d .
H17A H 0.0917 0.408 0.304 0.071 Uiso 1 1 calc R
H17B H 0.1309 0.2947 0.2734 0.071 Uiso 1 1 calc R
H17C H 0.0828 0.4413 0.2524 0.071 Uiso 1 1 calc R
N1 N 0.22258(19) 0.5321(3) 0.21089(10) 0.0249(7) Uani 1 1 d .
H1 H 0.1747 0.5803 0.2019 0.03 Uiso 1 1 calc R
N2 N 0.32365(19) 0.4133(4) 0.25149(10) 0.0259(7) Uani 1 1 d .
H2 H 0.3548 0.3683 0.2744 0.031 Uiso 1 1 calc R
O1 O 0.13962(15) 0.7016(3) 0.10814(8) 0.0206(6) Uani 1 1 d .
O2 O -0.01917(15) 0.8148(3) 0.08859(8) 0.0198(6) Uani 1 1 d .
O3 O 0.10622(15) 0.9711(3) 0.13116(8) 0.0213(6) Uani 1 1 d .
Si1 Si 0.06783(6) 0.80159(11) 0.12613(3) 0.0169(3) Uani 1 1 d .
S1 S 0.04966(5) 0.70945(11) 0.18481(3) 0.0205(2) Uani 1 1 d .

loop_
_atom_site_aniso_label
_atom_site_aniso_U_11
_atom_site_aniso_U_22
_atom_site_aniso_U_33
_atom_site_aniso_U_23
_atom_site_aniso_U_13
_atom_site_aniso_U_12
C1 0.025(2) 0.027(2) 0.0223(19) 0.0005(16) 0.0119(16) 0.0047(17)
C2 0.041(3) 0.061(3) 0.043(3) -0.009(2) 0.023(2) -0.025(3)
C3 0.044(3) 0.030(2) 0.031(2) -0.0029(18) 0.017(2) 0.007(2)
C4 0.053(3) 0.046(3) 0.032(2) 0.014(2) 0.022(2) 0.021(2)
C5 0.0162(18) 0.0222(19) 0.027(2) -0.0044(16) -0.0008(15) -0.0003(16)
C6 0.025(2) 0.023(2) 0.045(3) -0.0113(18) 0.0063(19) -0.0052(17)
C7 0.029(2) 0.042(3) 0.031(2) -0.0045(19) -0.0048(18) 0.0042(19)
C8 0.021(2) 0.032(2) 0.038(2) -0.0051(19) 0.0060(17) 0.0011(18)
C9 0.028(2) 0.0165(19) 0.030(2) -0.0026(15) 0.0063(17) 0.0002(16)
C10 0.035(2) 0.018(2) 0.055(3) -0.0065(19) 0.010(2) -0.0044(18)
C11 0.031(2) 0.023(2) 0.055(3) -0.0057(19) 0.016(2) 0.0037(19)
C12 0.068(3) 0.023(2) 0.036(3) 0.0042(18) 0.006(2) 0.010(2)
C13 0.029(2) 0.033(2) 0.025(2) 0.0047(17) 0.0053(17) -0.0016(18)
C14 0.023(2) 0.027(2) 0.029(2) -0.0005(17) 0.0074(17) -0.0006(17)
C15 0.0199(19) 0.022(2) 0.0252(19) -0.0006(15) 0.0005(15) -0.0015(16)
C16 0.033(2) 0.042(3) 0.030(2) 0.0029(19) 0.0104(18) 0.000(2)
C17 0.033(2) 0.063(3) 0.050(3) 0.019(2) 0.016(2) -0.003(2)
N1 0.0201(16) 0.0266(17) 0.0256(17) 0.0027(14) -0.0011(13) 0.0017(14)
N2 0.0215(17) 0.0305(18) 0.0240(17) 0.0044(14) 0.0007(13) 0.0021(14)
O1 0.0211(13) 0.0217(13) 0.0206(13) 0.0018(10) 0.0082(10) 0.0029(11)
O2 0.0211(13) 0.0163(13) 0.0208(13) 0.0016(10) 0.0012(10) 0.0015(10)
O3 0.0211(13) 0.0174(13) 0.0264(14) -0.0024(10) 0.0069(11) 0.0005(11)
Si1 0.0169(5) 0.0165(5) 0.0173(5) -0.0011(4) 0.0035(4) 0.0000(4)
S1 0.0185(5) 0.0254(5) 0.0176(4) 0.0020(4) 0.0040(3) -0.0006(4)

loop_
_atom_type_symbol
_atom_type_description
_atom_type_scat_dispersion_real
_atom_type_scat_dispersion_imag
_atom_type_scat_source
C C 0.0033 0.0016 'International Tables Vol C Tables 4.2.6.8 and 6.1.1.4'
H H 0 0 'International Tables Vol C Tables 4.2.6.8 and 6.1.1.4'
N N 0.0061 0.0033 'International Tables Vol C Tables 4.2.6.8 and 6.1.1.4'
O O 0.0106 0.006 'International Tables Vol C Tables 4.2.6.8 and 6.1.1.4'
Si Si 0.0817 0.0704 'International Tables Vol C Tables 4.2.6.8 and 6.1.1.4'
S S 0.1246 0.1234 'International Tables Vol C Tables 4.2.6.8 and 6.1.1.4'

loop_
_geom_angle_atom_site_label_1
_geom_angle_atom_site_label_2
_geom_angle_atom_site_label_3
_geom_angle
O1 C1 C2 107.6(3)
O1 C1 C4 112.7(3)
C2 C1 C4 111.0(4)
O1 C1 C3 105.8(3)
C2 C1 C3 111.0(4)
C4 C1 C3 108.7(3)
C1 C2 H2A 109.5
C1 C2 H2B 109.5
H2A C2 H2B 109.5
C1 C2 H2C 109.5
H2A C2 H2C 109.5
H2B C2 H2C 109.5
C1 C3 H3A 109.5
C1 C3 H3B 109.5
H3A C3 H3B 109.5
C1 C3 H3C 109.5
H3A C3 H3C 109.5
H3B C3 H3C 109.5
C1 C4 H4A 109.5
C1 C4 H4B 109.5
H4A C4 H4B 109.5
C1 C4 H4C 109.5
H4A C4 H4C 109.5
H4B C4 H4C 109.5
O2 C5 C7 106.1(3)
O2 C5 C8 109.2(3)
C7 C5 C8 110.5(3)
O2 C5 C6 110.7(3)
C7 C5 C6 110.2(3)
C8 C5 C6 110.0(3)
C5 C6 H6A 109.5
C5 C6 H6B 109.5
H6A C6 H6B 109.5
C5 C6 H6C 109.5
H6A C6 H6C 109.5
H6B C6 H6C 109.5
C5 C7 H7A 109.5
C5 C7 H7B 109.5
H7A C7 H7B 109.5
C5 C7 H7C 109.5
H7A C7 H7C 109.5
H7B C7 H7C 109.5
C5 C8 H8A 109.5
C5 C8 H8B 109.5
H8A C8 H8B 109.5
C5 C8 H8C 109.5
H8A C8 H8C 109.5
H8B C8 H8C 109.5
O3 C9 C12 108.5(3)
O3 C9 C10 106.1(3)
C12 C9 C10 110.3(3)
O3 C9 C11 110.7(3)
C12 C9 C11 111.2(4)
C10 C9 C11 109.9(3)
C9 C10 H10A 109.5
C9 C10 H10B 109.5
H10A C10 H10B 109.5
C9 C10 H10C 109.5
H10A C10 H10C 109.5
H10B C10 H10C 109.5
C9 C11 H11A 109.5
C9 C11 H11B 109.5
H11A C11 H11B 109.5
C9 C11 H11C 109.5
H11A C11 H11C 109.5
H11B C11 H11C 109.5
C9 C12 H12A 109.5
C9 C12 H12B 109.5
H12A C12 H12B 109.5
C9 C12 H12C 109.5
H12A C12 H12C 109.5
H12B C12 H12C 109.5
C14 C13 N1 106.9(3)
C14 C13 H13 126.5
N1 C13 H13 126.5
C13 C14 N2 106.8(3)
C13 C14 H14 126.6
N2 C14 H14 126.6
N1 C15 N2 106.8(3)
N1 C15 C16 126.0(4)
N2 C15 C16 127.3(4)
C15 C16 C17 113.0(4)
C15 C16 H16A 109
C17 C16 H16A 109
C15 C16 H16B 109
C17 C16 H16B 109
H16A C16 H16B 107.8
C16 C17 H17A 109.5
C16 C17 H17B 109.5
H17A C17 H17B 109.5
C16 C17 H17C 109.5
H17A C17 H17C 109.5
H17B C17 H17C 109.5
C15 N1 C13 109.7(3)
C15 N1 H1 125.2
C13 N1 H1 125.2
C15 N2 C14 109.8(3)
C15 N2 H2 125.1
C14 N2 H2 125.1
C1 O1 Si1 131.4(2)
C5 O2 Si1 132.8(2)
C9 O3 Si1 130.9(2)
O2 Si1 O3 104.64(13)
O2 Si1 O1 111.11(13)
O3 Si1 O1 105.29(13)
O2 Si1 S1 113.64(10)
O3 Si1 S1 113.94(10)
O1 Si1 S1 107.94(10)

loop_
_geom_bond_atom_site_label_1
_geom_bond_atom_site_label_2
_geom_bond_distance
C1 O1 1.446(4)
C1 C2 1.507(6)
C1 C4 1.512(6)
C1 C3 1.517(5)
C2 H2A 0.98
C2 H2B 0.98
C2 H2C 0.98
C3 H3A 0.98
C3 H3B 0.98
C3 H3C 0.98
C4 H4A 0.98
C4 H4B 0.98
C4 H4C 0.98
C5 O2 1.433(4)
C5 C7 1.516(5)
C5 C8 1.522(5)
C5 C6 1.528(5)
C6 H6A 0.98
C6 H6B 0.98
C6 H6C 0.98
C7 H7A 0.98
C7 H7B 0.98
C7 H7C 0.98
C8 H8A 0.98
C8 H8B 0.98
C8 H8C 0.98
C9 O3 1.452(4)
C9 C12 1.513(6)
C9 C10 1.518(5)
C9 C11 1.522(6)
C10 H10A 0.98
C10 H10B 0.98
C10 H10C 0.98
C11 H11A 0.98
C11 H11B 0.98
C11 H11C 0.98
C12 H12A 0.98
C12 H12B 0.98
C12 H12C 0.98
C13 C14 1.339(5)
C13 N1 1.372(5)
C13 H13 0.95
C14 N2 1.367(5)
C14 H14 0.95
C15 N1 1.327(5)
C15 N2 1.331(5)
C15 C16 1.488(6)
C16 C17 1.508(6)
C16 H16A 0.99
C16 H16B 0.99
C17 H17A 0.98
C17 H17B 0.98
C17 H17C 0.98
N1 H1 0.88
N2 H2 0.88
O1 Si1 1.646(2)
O2 Si1 1.636(2)
O3 Si1 1.641(3)
Si1 S1 2.0663(13)

loop_
_geom_hbond_atom_site_label_D
_geom_hbond_atom_site_label_H
_geom_hbond_atom_site_label_A
_geom_hbond_distance_DH
_geom_hbond_distance_HA
_geom_hbond_distance_DA
_geom_hbond_angle_DHA
_geom_hbond_site_symmetry_A
N1 H1 S1 0.88 2.29 3.171(3) 175.1 .
N2 H2 S1 0.88 2.29 3.131(3) 160.8 4_545
